data_7227624
loop_
_publ_author_name
'Li, Jin-Hua'
'Han, Song-De'
'Pan, Jie'
'Xue, Zhen-Zhen'
'Wang, Guo-Ming'
'Wang, Zong-Hua'
'Bao, Zhen-Zhen'

_publ_section_title
;
 Template synthesis and photochromism of a layered zinc diphosphonate
;
_journal_issue 8
_journal_name_full CrystEngComm
_journal_page_first 1160
_journal_paper_doi 10.1039/C7CE00212B
_journal_volume 19
_journal_year 2017
_chemical_formula_sum 'C22 H26 N6 O16 P4 Zn3'
_chemical_formula_weight 950.48
_space_group_crystal_system triclinic
_space_group_IT_number 2
_space_group_name_Hall '-P 1'
_space_group_name_H-M_alt 'P -1'
_symmetry_space_group_name_Hall '-P 1'
_symmetry_space_group_name_H-M 'P -1'
_atom_sites_solution_hydrogens mixed
_audit_creation_method SHELXL-2014/7
_audit_update_record
;
2016-12-02 deposited with the CCDC.
2017-02-03 downloaded from the CCDC.
;
_cell_angle_alpha 86.63(3)
_cell_angle_beta 77.32(3)
_cell_angle_gamma 77.33(3)
_cell_formula_units_Z 2
_cell_length_a 8.0895(16)
_cell_length_b 11.829(2)
_cell_length_c 18.063(4)
_cell_measurement_reflns_used 15805
_cell_measurement_temperature 293(2)
_cell_measurement_theta_max 27.6
_cell_measurement_theta_min 3.1
_cell_volume 1645.1(6)
_computing_structure_refinement 'SHELXL-2014/7 (Sheldrick, 2014)'
_diffrn_ambient_temperature 293(2)
_diffrn_measured_fraction_theta_full 0.998
_diffrn_measured_fraction_theta_max 0.998
_diffrn_measurement_device_type SCX-mini
_diffrn_radiation_type MoK\a
_diffrn_radiation_wavelength 0.71073
_diffrn_reflns_av_R_equivalents 0.0338
_diffrn_reflns_av_unetI/netI 0.0457
_diffrn_reflns_Laue_measured_fraction_full 0.998
_diffrn_reflns_Laue_measured_fraction_max 0.998
_diffrn_reflns_limit_h_max 10
_diffrn_reflns_limit_h_min -10
_diffrn_reflns_limit_k_max 15
_diffrn_reflns_limit_k_min -15
_diffrn_reflns_limit_l_max 23
_diffrn_reflns_limit_l_min -23
_diffrn_reflns_number 17583
_diffrn_reflns_point_group_measured_fraction_full 0.998
_diffrn_reflns_point_group_measured_fraction_max 0.998
_diffrn_reflns_theta_full 25.242
_diffrn_reflns_theta_max 27.479
_diffrn_reflns_theta_min 3.099
_exptl_absorpt_coefficient_mu 2.447
_exptl_absorpt_correction_T_max 0.676
_exptl_absorpt_correction_T_min 0.619
_exptl_absorpt_correction_type multi-scan
_exptl_crystal_colour colorless
_exptl_crystal_density_diffrn 1.919
_exptl_crystal_description block
_exptl_crystal_F_000 956
_exptl_crystal_size_max 0.20
_exptl_crystal_size_mid 0.19
_exptl_crystal_size_min 0.16
_refine_diff_density_max 0.547
_refine_diff_density_min -0.587
_refine_diff_density_rms 0.093
_refine_ls_extinction_method none
_refine_ls_goodness_of_fit_ref 1.052
_refine_ls_hydrogen_treatment constr
_refine_ls_matrix_type full
_refine_ls_number_parameters 462
_refine_ls_number_reflns 7547
_refine_ls_number_restraints 6
_refine_ls_restrained_S_all 1.052
_refine_ls_R_factor_all 0.0560
_refine_ls_R_factor_gt 0.0389
_refine_ls_shift/su_max 0.002
_refine_ls_shift/su_mean 0.000
_refine_ls_structure_factor_coef Fsqd
_refine_ls_weighting_details 'w=1/[\s^2^(Fo^2^)+(0.0254P)^2^+2.4757P] where P=(Fo^2^+2Fc^2^)/3'
_refine_ls_weighting_scheme calc
_refine_ls_wR_factor_gt 0.0749
_refine_ls_wR_factor_ref 0.0802
_reflns_Friedel_coverage 0.000
_reflns_number_gt 6061
_reflns_number_total 7547
_reflns_threshold_expression 'I > 2\s(I)'
_cod_data_source_file c7ce00212b2.cif
_cod_data_source_block 1
_cod_depositor_comments
;
The following automatic conversions were performed:

'_exptl_absorpt_correction_type' value 'Multi-scan' changed to
'multi-scan' according to
/usr/data/users/saulius/crontab/automatic-downloads/rss-feeds/RSC/lib/dictionaries/cif_core.dic
dictionary named 'cif_core.dic' version 2.4.2 from 2011-04-26.

Automatic conversion script
Id: cif_fix_values 4268 2015-11-12 08:31:59Z antanas 

 Adding full bibliography for 7227624.cif.
;
_cod_original_cell_volume 1645.2(6)
_cod_database_code 7227624
_shelx_shelxl_version_number 2014/7
_shelx_space_group_comment
;
The symmetry employed for this shelxl refinement is uniquely defined
by the following loop, which should always be used as a source of
symmetry information in preference to the above space-group names.
They are only intended as comments.
;

loop_
_space_group_symop_operation_xyz
'x, y, z'
'-x, -y, -z'

loop_
_atom_site_label
_atom_site_type_symbol
_atom_site_fract_x
_atom_site_fract_y
_atom_site_fract_z
_atom_site_U_iso_or_equiv
_atom_site_adp_type
_atom_site_occupancy
_atom_site_site_symmetry_order
_atom_site_calc_flag
_atom_site_refinement_flags_posn
_atom_site_refinement_flags_adp
C1 C -0.1578(4) 0.7602(3) 1.08953(18) 0.0176(6) Uani 1 1 d . .
C2 C -0.2369(5) 0.7561(4) 1.1739(2) 0.0355(9) Uani 1 1 d . .
H2A H -0.3311 0.7165 1.1818 0.053 Uiso 1 1 calc R U
H2B H -0.2793 0.8336 1.1927 0.053 Uiso 1 1 calc R U
H2C H -0.1504 0.7156 1.2004 0.053 Uiso 1 1 calc R U
C3 C 0.4137(4) 0.6203(3) 0.80010(18) 0.0207(7) Uani 1 1 d . .
C4 C 0.3738(6) 0.5358(3) 0.7501(2) 0.0352(9) Uani 1 1 d . .
H4A H 0.3840 0.5662 0.6992 0.053 Uiso 1 1 calc R U
H4B H 0.2578 0.5248 0.7692 0.053 Uiso 1 1 calc R U
H4C H 0.4542 0.4629 0.7503 0.053 Uiso 1 1 calc R U
C5 C 0.7919(5) 0.1243(3) 0.4790(2) 0.0302(8) Uani 1 1 d . .
C6 C 0.8680(5) 0.2921(3) 0.4374(2) 0.0389(9) Uani 1 1 d . .
C7 C 0.9935(4) 0.1295(3) 0.37215(19) 0.0281(8) Uani 1 1 d . .
C8 C 1.1122(4) 0.0689(3) 0.3043(2) 0.0301(8) Uani 1 1 d . .
C9 C 1.2109(5) 0.1281(4) 0.2506(2) 0.0399(10) Uani 1 1 d . .
H9 H 1.2090 0.2059 0.2568 0.048 Uiso 1 1 calc R U
C10 C 1.3145(5) 0.0681(5) 0.1861(2) 0.0494(12) Uani 1 1 d . .
H10 H 1.3833 0.1058 0.1491 0.059 Uiso 1 1 calc R U
C11 C 1.2230(6) -0.1004(5) 0.2287(3) 0.0579(13) Uani 1 1 d . .
H11 H 1.2287 -0.1783 0.2209 0.069 Uiso 1 1 calc R U
C12 C 1.1194(6) -0.0472(4) 0.2932(2) 0.0488(11) Uani 1 1 d . .
H12 H 1.0545 -0.0887 0.3291 0.059 Uiso 1 1 calc R U
C13 C 0.6844(4) 0.0588(3) 0.53522(19) 0.0281(8) Uani 1 1 d . .
C14 C 0.7068(5) -0.0600(3) 0.5299(2) 0.0323(8) Uani 1 1 d . .
H14 H 0.7909 -0.1008 0.4915 0.039 Uiso 1 1 calc R U
C15 C 0.6020(5) -0.1167(4) 0.5827(2) 0.0407(10) Uani 1 1 d . .
H15 H 0.6190 -0.1968 0.5797 0.049 Uiso 1 1 calc R U
C16 C 0.4549(6) 0.0507(4) 0.6426(2) 0.0467(11) Uani 1 1 d . .
H16 H 0.3674 0.0886 0.6810 0.056 Uiso 1 1 calc R U
C17 C 0.5549(5) 0.1156(4) 0.5932(2) 0.0426(10) Uani 1 1 d . .
H17 H 0.5360 0.1954 0.5986 0.051 Uiso 1 1 calc R U
C18 C 0.8396(6) 0.4198(4) 0.4462(3) 0.0511(12) Uani 1 1 d . .
C19 C 0.7305(10) 0.4725(5) 0.5094(4) 0.118(3) Uani 1 1 d . .
H19 H 0.6745 0.4291 0.5474 0.142 Uiso 1 1 calc R U
C20 C 0.8823(11) 0.6067(5) 0.4048(4) 0.101(2) Uani 1 1 d . .
H20 H 0.9354 0.6526 0.3676 0.121 Uiso 1 1 calc R U
C21 C 0.9170(8) 0.4876(4) 0.3934(3) 0.0772(18) Uani 1 1 d . .
H21 H 0.9928 0.4553 0.3497 0.093 Uiso 1 1 calc R U
C28 C 0.7051(12) 0.5904(6) 0.5158(6) 0.164(5) Uani 1 1 d . .
H28 H 0.6303 0.6252 0.5590 0.197 Uiso 1 1 calc R U
N1 N 0.9859(4) 0.2419(3) 0.37821(17) 0.0332(7) Uani 1 1 d . .
N2 N 0.9024(4) 0.0657(3) 0.42113(16) 0.0280(7) Uani 1 1 d . .
N3 N 0.7683(4) 0.2370(3) 0.48966(19) 0.0403(8) Uani 1 1 d . .
N4 N 0.7794(8) 0.6565(4) 0.4650(4) 0.112(2) Uani 1 1 d . .
H4 H 0.7612 0.7301 0.4710 0.135 Uiso 1 1 calc R U
N5 N 0.4784(4) -0.0623(3) 0.63750(18) 0.0417(8) Uani 1 1 d . .
H5 H 0.4144 -0.1003 0.6692 0.050 Uiso 1 1 calc R U
N6 N 1.3140(4) -0.0416(4) 0.17822(19) 0.0500(10) Uani 1 1 d . .
H6 H 1.3766 -0.0765 0.1379 0.060 Uiso 1 1 calc R U
O1 O -0.3308(3) 0.97173(19) 1.04818(14) 0.0258(5) Uani 1 1 d . .
O2 O -0.4881(3) 0.81267(18) 1.06558(13) 0.0205(5) Uani 1 1 d . .
O3 O -0.2377(3) 0.8040(2) 0.95315(13) 0.0239(5) Uani 1 1 d . .
O4 O 0.0959(3) 0.82080(18) 0.98400(12) 0.0199(5) Uani 1 1 d . .
O5 O 0.1765(3) 0.73150(18) 1.10390(12) 0.0198(5) Uani 1 1 d . .
O6 O -0.0020(3) 0.93584(18) 1.10638(13) 0.0228(5) Uani 1 1 d . .
O7 O 0.2023(3) 0.56773(19) 0.93270(13) 0.0246(5) Uani 1 1 d . .
O8 O 0.4913(3) 0.4374(2) 0.88932(14) 0.0346(6) Uani 1 1 d . .
O9 O 0.4773(3) 0.63329(19) 0.94058(13) 0.0231(5) Uani 1 1 d . .
O10 O 0.0851(3) 0.7478(2) 0.82296(13) 0.0251(5) Uani 1 1 d . .
O11 O 0.3264(3) 0.85230(18) 0.83032(13) 0.0243(5) Uani 1 1 d . .
O12 O 0.2933(3) 0.7891(2) 0.70571(13) 0.0282(5) Uani 1 1 d . .
O13 O 0.5920(3) 0.6334(2) 0.77177(16) 0.0403(7) Uani 1 1 d . .
O14 O -0.0977(3) 0.64406(18) 1.05792(14) 0.0250(5) Uani 1 1 d . .
O15 O -0.1431(3) 0.5659(2) 0.90271(15) 0.0312(6) Uani 1 1 d D .
H15A H -0.1144 0.4900 0.9215 0.037 Uiso 1 1 d DR U
H15B H -0.2639 0.5810 0.9204 0.037 Uiso 1 1 d DR U
O16 O 0.1593(7) 0.5980(5) 0.2434(3) 0.165(3) Uani 1 1 d D .
H16A H 0.1687 0.6337 0.1944 0.198 Uiso 1 1 d DR U
H16B H 0.1749 0.5168 0.2389 0.198 Uiso 1 1 d DR U
P1 P -0.31211(10) 0.84421(7) 1.03374(5) 0.01673(17) Uani 1 1 d . .
P2 P 0.04099(10) 0.81761(7) 1.07102(5) 0.01547(16) Uani 1 1 d . .
P3 P 0.39216(10) 0.56218(7) 0.89825(5) 0.01689(17) Uani 1 1 d . .
P4 P 0.26834(11) 0.76135(7) 0.79292(5) 0.01860(17) Uani 1 1 d . .
Zn1 Zn 0.41435(4) 0.68368(3) 1.04525(2) 0.01663(9) Uani 1 1 d . .
Zn2 Zn 0.18677(5) 0.94008(3) 0.91789(2) 0.01817(9) Uani 1 1 d . .
Zn3 Zn -0.01147(5) 0.69144(3) 0.92599(2) 0.02027(9) Uani 1 1 d . .

loop_
_atom_site_aniso_label
_atom_site_aniso_U_11
_atom_site_aniso_U_22
_atom_site_aniso_U_33
_atom_site_aniso_U_23
_atom_site_aniso_U_13
_atom_site_aniso_U_12
C1 0.0144(15) 0.0182(15) 0.0199(16) 0.0029(12) -0.0032(13) -0.0044(12)
C2 0.0240(19) 0.054(3) 0.026(2) 0.0111(18) -0.0021(16) -0.0112(18)
C3 0.0198(16) 0.0186(16) 0.0227(17) -0.0027(13) -0.0051(14) -0.0006(13)
C4 0.059(3) 0.0223(18) 0.027(2) -0.0031(15) -0.0184(19) -0.0035(17)
C5 0.0296(19) 0.035(2) 0.0241(19) -0.0023(15) -0.0015(16) -0.0068(16)
C6 0.036(2) 0.035(2) 0.045(2) -0.0027(18) -0.0050(19) -0.0096(18)
C7 0.0229(18) 0.040(2) 0.0216(18) 0.0001(15) -0.0061(15) -0.0048(16)
C8 0.0211(17) 0.047(2) 0.0222(18) -0.0005(16) -0.0070(15) -0.0053(16)
C9 0.026(2) 0.056(3) 0.029(2) 0.0102(19) -0.0005(17) 0.0008(18)
C10 0.025(2) 0.089(4) 0.028(2) 0.016(2) -0.0062(18) -0.001(2)
C11 0.044(3) 0.080(4) 0.051(3) -0.033(3) 0.001(2) -0.018(3)
C12 0.045(3) 0.064(3) 0.035(2) -0.022(2) 0.009(2) -0.021(2)
C13 0.0231(17) 0.040(2) 0.0206(18) -0.0004(15) -0.0026(14) -0.0064(16)
C14 0.0300(19) 0.040(2) 0.026(2) -0.0010(16) -0.0021(16) -0.0091(17)
C15 0.044(2) 0.046(2) 0.035(2) 0.0023(19) -0.008(2) -0.016(2)
C16 0.044(2) 0.064(3) 0.027(2) -0.003(2) 0.0070(19) -0.014(2)
C17 0.047(2) 0.044(2) 0.031(2) -0.0066(18) 0.0075(19) -0.011(2)
C18 0.049(3) 0.034(2) 0.067(3) -0.005(2) -0.005(2) -0.009(2)
C19 0.133(6) 0.042(3) 0.143(7) -0.036(4) 0.071(5) -0.032(4)
C20 0.149(7) 0.044(3) 0.100(5) 0.004(3) 0.000(5) -0.028(4)
C21 0.109(5) 0.042(3) 0.069(4) 0.004(3) 0.009(3) -0.021(3)
C28 0.174(9) 0.049(4) 0.218(10) -0.052(5) 0.092(8) -0.037(5)
N1 0.0301(17) 0.0378(18) 0.0310(18) 0.0020(14) -0.0025(14) -0.0101(14)
N2 0.0267(15) 0.0328(17) 0.0218(15) -0.0015(13) -0.0004(13) -0.0052(13)
N3 0.0403(19) 0.0338(18) 0.041(2) -0.0070(15) 0.0064(16) -0.0083(15)
N4 0.120(5) 0.030(3) 0.165(6) -0.012(3) 0.008(5) -0.005(3)
N5 0.043(2) 0.061(2) 0.0257(18) 0.0121(16) -0.0042(16) -0.0267(18)
N6 0.0270(18) 0.094(3) 0.0257(19) -0.020(2) -0.0030(15) -0.004(2)
O1 0.0201(11) 0.0182(11) 0.0424(15) 0.0003(10) -0.0129(11) -0.0052(9)
O2 0.0119(10) 0.0197(11) 0.0308(13) -0.0031(9) -0.0027(9) -0.0066(9)
O3 0.0159(11) 0.0309(13) 0.0229(12) -0.0002(10) -0.0044(10) -0.0007(10)
O4 0.0201(11) 0.0198(11) 0.0203(12) 0.0013(9) -0.0005(9) -0.0094(9)
O5 0.0131(10) 0.0188(11) 0.0266(12) 0.0029(9) -0.0049(9) -0.0015(9)
O6 0.0191(11) 0.0157(11) 0.0349(14) -0.0064(10) -0.0107(10) 0.0001(9)
O7 0.0160(11) 0.0242(12) 0.0353(14) 0.0094(10) -0.0075(10) -0.0082(9)
O8 0.0505(17) 0.0188(12) 0.0312(14) -0.0033(10) -0.0186(13) 0.0103(11)
O9 0.0201(11) 0.0285(12) 0.0239(12) -0.0055(10) -0.0049(10) -0.0101(10)
O10 0.0171(11) 0.0315(13) 0.0251(13) 0.0069(10) -0.0044(10) -0.0038(10)
O11 0.0253(12) 0.0200(12) 0.0256(13) -0.0026(9) 0.0014(10) -0.0064(10)
O12 0.0341(14) 0.0316(13) 0.0183(12) 0.0059(10) -0.0050(10) -0.0078(11)
O13 0.0236(13) 0.0439(16) 0.0455(17) 0.0068(13) 0.0038(12) -0.0031(12)
O14 0.0244(12) 0.0142(11) 0.0385(14) 0.0026(10) -0.0094(11) -0.0062(9)
O15 0.0226(12) 0.0246(13) 0.0497(17) 0.0011(11) -0.0114(12) -0.0088(10)
O16 0.142(5) 0.173(5) 0.097(4) 0.067(4) 0.038(3) 0.062(4)
P1 0.0124(4) 0.0153(4) 0.0235(4) 0.0008(3) -0.0040(3) -0.0050(3)
P2 0.0113(4) 0.0136(4) 0.0220(4) 0.0004(3) -0.0035(3) -0.0037(3)
P3 0.0171(4) 0.0126(4) 0.0217(4) 0.0000(3) -0.0067(3) -0.0020(3)
P4 0.0190(4) 0.0162(4) 0.0191(4) 0.0025(3) -0.0030(3) -0.0025(3)
Zn1 0.01395(17) 0.01380(17) 0.0226(2) -0.00161(14) -0.00515(15) -0.00221(14)
Zn2 0.01647(18) 0.01285(17) 0.0247(2) -0.00030(14) -0.00125(15) -0.00512(14)
Zn3 0.01538(18) 0.0215(2) 0.0236(2) 0.00116(15) -0.00336(15) -0.00434(15)

loop_
_atom_type_symbol
_atom_type_description
_atom_type_scat_dispersion_real
_atom_type_scat_dispersion_imag
_atom_type_scat_source
C C 0.0033 0.0016 'International Tables Vol C Tables 4.2.6.8 and 6.1.1.4'
H H 0.0000 0.0000 'International Tables Vol C Tables 4.2.6.8 and 6.1.1.4'
N N 0.0061 0.0033 'International Tables Vol C Tables 4.2.6.8 and 6.1.1.4'
O O 0.0106 0.0060 'International Tables Vol C Tables 4.2.6.8 and 6.1.1.4'
P P 0.1023 0.0942 'International Tables Vol C Tables 4.2.6.8 and 6.1.1.4'
Zn Zn 0.2839 1.4301 'International Tables Vol C Tables 4.2.6.8 and 6.1.1.4'

loop_
_geom_angle_atom_site_label_1
_geom_angle_atom_site_label_2
_geom_angle_atom_site_label_3
_geom_angle
_geom_angle_site_symmetry_1
_geom_angle_site_symmetry_3
O14 C1 C2 111.3(3) . .
O14 C1 P2 103.07(19) . .
C2 C1 P2 111.8(2) . .
O14 C1 P1 107.6(2) . .
C2 C1 P1 112.8(2) . .
P2 C1 P1 109.77(16) . .
O13 C3 C4 108.8(3) . .
O13 C3 P4 108.4(2) . .
C4 C3 P4 108.3(2) . .
O13 C3 P3 108.8(2) . .
C4 C3 P3 109.4(2) . .
P4 C3 P3 113.11(17) . .
N3 C5 N2 125.1(3) . .
N3 C5 C13 117.3(3) . .
N2 C5 C13 117.6(3) . .
N1 C6 N3 125.1(4) . .
N1 C6 C18 118.6(4) . .
N3 C6 C18 116.3(4) . .
N1 C7 N2 125.7(3) . .
N1 C7 C8 117.7(3) . .
N2 C7 C8 116.7(3) . .
C9 C8 C12 119.1(4) . .
C9 C8 C7 120.7(4) . .
C12 C8 C7 120.2(3) . .
C8 C9 C10 118.3(4) . .
N6 C10 C9 119.7(4) . .
N6 C11 C12 120.0(5) . .
C11 C12 C8 119.5(4) . .
C14 C13 C17 118.2(3) . .
C14 C13 C5 120.7(3) . .
C17 C13 C5 121.0(3) . .
C15 C14 C13 118.6(4) . .
N5 C15 C14 123.0(4) . .
N5 C16 C17 122.7(4) . .
C16 C17 C13 118.6(4) . .
C21 C18 C19 117.5(5) . .
C21 C18 C6 122.5(4) . .
C19 C18 C6 120.0(4) . .
C18 C19 C28 119.0(6) . .
N4 C20 C21 123.1(6) . .
C18 C21 C20 119.4(6) . .
N4 C28 C19 123.8(7) . .
C7 N1 C6 114.3(3) . .
C5 N2 C7 114.8(3) . .
C5 N3 C6 115.0(3) . .
C20 N4 C28 117.3(6) . .
C16 N5 C15 118.9(4) . .
C11 N6 C10 123.3(4) . .
P1 O1 Zn2 133.71(14) . 2_577
P1 O2 Zn1 131.87(13) . 1_455
P1 O3 Zn3 121.23(13) . .
P2 O4 Zn2 129.11(13) . .
P2 O4 Zn3 112.86(11) . .
Zn2 O4 Zn3 115.94(10) . .
P2 O5 Zn1 120.84(13) . .
P2 O6 Zn2 121.98(13) . 2_577
P3 O7 Zn3 131.09(13) . .
P3 O8 Zn1 136.47(15) . 2_667
P3 O9 Zn1 130.24(14) . .
P4 O10 Zn3 126.56(14) . .
P4 O11 Zn2 123.94(14) . .
C1 O14 Zn3 100.06(16) . .
O3 P1 O1 116.66(14) . .
O3 P1 O2 112.15(13) . .
O1 P1 O2 107.87(13) . .
O3 P1 C1 104.73(14) . .
O1 P1 C1 107.93(14) . .
O2 P1 C1 106.99(13) . .
O6 P2 O5 112.88(13) . .
O6 P2 O4 113.29(13) . .
O5 P2 O4 109.99(13) . .
O6 P2 C1 108.25(14) . .
O5 P2 C1 107.68(13) . .
O4 P2 C1 104.23(13) . .
O7 P3 O8 110.68(15) . .
O7 P3 O9 113.76(13) . .
O8 P3 O9 111.61(14) . .
O7 P3 C3 109.08(14) . .
O8 P3 C3 104.35(14) . .
O9 P3 C3 106.83(14) . .
O10 P4 O11 116.24(14) . .
O10 P4 O12 108.78(14) . .
O11 P4 O12 108.55(13) . .
O10 P4 C3 108.21(14) . .
O11 P4 C3 109.42(14) . .
O12 P4 C3 105.08(14) . .
O8 Zn1 O9 110.55(10) 2_667 .
O8 Zn1 O2 102.21(10) 2_667 1_655
O9 Zn1 O2 115.05(10) . 1_655
O8 Zn1 O5 100.62(11) 2_667 .
O9 Zn1 O5 125.13(9) . .
O2 Zn1 O5 100.19(9) 1_655 .
O1 Zn2 O11 107.58(10) 2_577 .
O1 Zn2 O4 120.05(10) 2_577 .
O11 Zn2 O4 102.60(9) . .
O1 Zn2 O6 101.16(9) 2_577 2_577
O11 Zn2 O6 113.55(10) . 2_577
O4 Zn2 O6 112.27(10) . 2_577
O10 Zn3 O3 101.46(10) . .
O10 Zn3 O7 95.25(10) . .
O3 Zn3 O7 162.60(9) . .
O10 Zn3 O15 102.91(10) . .
O3 Zn3 O15 89.63(10) . .
O7 Zn3 O15 91.37(9) . .
O10 Zn3 O4 92.02(9) . .
O3 Zn3 O4 85.02(9) . .
O7 Zn3 O4 89.60(9) . .
O15 Zn3 O4 164.88(9) . .
O10 Zn3 O14 169.75(9) . .
O3 Zn3 O14 79.67(9) . .
O7 Zn3 O14 83.02(9) . .
O15 Zn3 O14 87.25(9) . .
O4 Zn3 O14 77.89(8) . .

loop_
_geom_bond_atom_site_label_1
_geom_bond_atom_site_label_2
_geom_bond_distance
_geom_bond_site_symmetry_2
C1 O14 1.458(4) .
C1 C2 1.520(5) .
C1 P2 1.837(3) .
C1 P1 1.858(3) .
C3 O13 1.460(4) .
C3 C4 1.514(5) .
C3 P4 1.834(3) .
C3 P3 1.849(3) .
C5 N3 1.325(5) .
C5 N2 1.332(4) .
C5 C13 1.485(5) .
C6 N1 1.336(5) .
C6 N3 1.338(5) .
C6 C18 1.490(6) .
C7 N1 1.327(5) .
C7 N2 1.332(4) .
C7 C8 1.491(5) .
C8 C9 1.377(5) .
C8 C12 1.386(6) .
C9 C10 1.404(6) .
C10 N6 1.315(6) .
C11 N6 1.309(6) .
C11 C12 1.371(6) .
C13 C14 1.384(5) .
C13 C17 1.391(5) .
C14 C15 1.377(5) .
C15 N5 1.324(5) .
C16 N5 1.314(5) .
C16 C17 1.384(6) .
C18 C21 1.346(7) .
C18 C19 1.368(7) .
C19 C28 1.373(8) .
C20 N4 1.298(8) .
C20 C21 1.393(7) .
C28 N4 1.302(9) .
O1 P1 1.515(2) .
O1 Zn2 1.935(2) 2_577
O2 P1 1.531(2) .
O2 Zn1 1.951(2) 1_455
O3 P1 1.509(2) .
O3 Zn3 1.994(2) .
O4 P2 1.537(2) .
O4 Zn2 1.957(2) .
O4 Zn3 2.316(2) .
O5 P2 1.522(2) .
O5 Zn1 1.960(2) .
O6 P2 1.510(2) .
O6 Zn2 1.957(2) 2_577
O7 P3 1.514(2) .
O7 Zn3 2.027(2) .
O8 P3 1.516(2) .
O8 Zn1 1.936(2) 2_667
O9 P3 1.526(2) .
O9 Zn1 1.941(2) .
O10 P4 1.503(2) .
O10 Zn3 1.991(2) .
O11 P4 1.510(2) .
O11 Zn2 1.937(2) .
O12 P4 1.568(2) .
O14 Zn3 2.401(2) .
O15 Zn3 2.117(2) .
Zn1 O8 1.936(2) 2_667
Zn1 O2 1.951(2) 1_655
Zn2 O1 1.935(2) 2_577
Zn2 O6 1.957(2) 2_577
